data_7711725
loop_
_publ_author_name
'Villalba, Francisco'
'Alb\'eniz, Ana C.'

_publ_section_title
;
 Palladium hydrazonato complexes and their role in the Pd-catalyzed
 cross-coupling reactions of hydrazones as carbene precursors
;
_journal_name_full 'Dalton Transactions'
_journal_paper_doi 10.1039/D2DT03251A
_journal_year 2022
_chemical_formula_moiety 'C39 H31 F5 O2 P2 Pd S, C H2 Cl2'
_chemical_formula_sum 'C40 H33 Cl2 F5 O2 P2 Pd S'
_chemical_formula_weight 911.96
_space_group_crystal_system monoclinic
_space_group_IT_number 15
_space_group_name_Hall '-C 2yc'
_space_group_name_H-M_alt 'C 1 2/c 1'
_atom_sites_solution_hydrogens geom
_atom_sites_solution_primary dual
_audit_creation_date 2022-05-10
_audit_creation_method
;
Olex2 1.2
(compiled 2018.05.29 svn.r3508 for OlexSys, GUI svn.r5506)
;
_audit_update_record
;
2022-07-07 deposited with the CCDC.	2022-11-04 downloaded from the CCDC.
;
_cell_angle_alpha 90
_cell_angle_beta 94.857(4)
_cell_angle_gamma 90
_cell_formula_units_Z 8
_cell_length_a 22.5623(15)
_cell_length_b 11.1264(8)
_cell_length_c 31.1487(13)
_cell_measurement_reflns_used 2618
_cell_measurement_temperature 298
_cell_measurement_theta_max 23.1140
_cell_measurement_theta_min 3.7660
_cell_volume 7791.4(8)
_computing_cell_refinement 'CrysAlisPro 1.171.39.45g (Rigaku OD, 2018)'
_computing_data_collection 'CrysAlisPro 1.171.39.45g (Rigaku OD, 2018)'
_computing_data_reduction 'CrysAlisPro 1.171.39.45g (Rigaku OD, 2018)'
_computing_molecular_graphics 'Olex2 (Dolomanov et al., 2009)'
_computing_publication_material 'Olex2 (Dolomanov et al., 2009)'
_computing_structure_refinement 'ShelXL (Sheldrick, 2015)'
_computing_structure_solution 'ShelXT (Sheldrick, 2015)'
_diffrn_ambient_temperature 298
_diffrn_detector 'CCD plate'
_diffrn_detector_area_resol_mean 10.4757
_diffrn_detector_type Atlas
_diffrn_measured_fraction_theta_full 0.997
_diffrn_measured_fraction_theta_max 0.839
_diffrn_measurement_details
;
List of Runs (angles in degrees, time in seconds):

  # Type    Start    End  Width  t~exp~   \w     \q     \k     \f   Frames
#--------------------------------------------------------------------------
  1  \w    -64.00  45.00   0.50   61.83    --   12.20 -77.00 -60.00  218
  2  \w    -10.00  85.00   0.50   61.83    --   12.20  77.00  30.00  190
;
_diffrn_measurement_device 'four-circle diffractometer'
_diffrn_measurement_device_type 'SuperNova, Dual, Cu at home/near, Atlas'
_diffrn_measurement_method '\w scans'
_diffrn_orient_matrix_type 'CrysAlisPro convention (1999,Acta A55,543-557)'
_diffrn_orient_matrix_UB_11 0.0225348000
_diffrn_orient_matrix_UB_12 0.0066814000
_diffrn_orient_matrix_UB_13 0.0171368000
_diffrn_orient_matrix_UB_21 -0.0217821000
_diffrn_orient_matrix_UB_22 -0.0038160000
_diffrn_orient_matrix_UB_23 0.0151000000
_diffrn_orient_matrix_UB_31 0.0036769000
_diffrn_orient_matrix_UB_32 -0.0632579000
_diffrn_orient_matrix_UB_33 0.0008724000
_diffrn_radiation_monochromator mirror
_diffrn_radiation_probe x-ray
_diffrn_radiation_type MoK\a
_diffrn_radiation_wavelength 0.71073
_diffrn_reflns_av_R_equivalents 0.0635
_diffrn_reflns_av_unetI/netI 0.1199
_diffrn_reflns_Laue_measured_fraction_full 0.997
_diffrn_reflns_Laue_measured_fraction_max 0.839
_diffrn_reflns_limit_h_max 31
_diffrn_reflns_limit_h_min -30
_diffrn_reflns_limit_k_max 15
_diffrn_reflns_limit_k_min -14
_diffrn_reflns_limit_l_max 24
_diffrn_reflns_limit_l_min -43
_diffrn_reflns_number 20606
_diffrn_reflns_point_group_measured_fraction_full 0.997
_diffrn_reflns_point_group_measured_fraction_max 0.839
_diffrn_reflns_theta_full 25.000
_diffrn_reflns_theta_max 29.610
_diffrn_reflns_theta_min 3.314
_diffrn_source 'micro-focus sealed X-ray tube'
_diffrn_source_type 'SuperNova (Mo) X-ray Source'
_exptl_absorpt_coefficient_mu 0.808
_exptl_absorpt_correction_T_max 0.975
_exptl_absorpt_correction_T_min 0.913
_exptl_absorpt_correction_type analytical
_exptl_absorpt_process_details
;
CrysAlisPro 1.171.39.45g (Rigaku Oxford Diffraction, 2018)
Analytical numeric absorption correction using a multifaceted crystal
			model based on expressions derived by R.C. Clark & J.S. Reid.
(Clark, R. C. & Reid, J. S. (1995). Acta Cryst. A51, 887-897)
Empirical absorption correction using spherical harmonics,
 implemented in SCALE3 ABSPACK scaling algorithm.
;
_exptl_crystal_colour yellow
_exptl_crystal_colour_primary yellow
_exptl_crystal_density_diffrn 1.555
_exptl_crystal_description prism
_exptl_crystal_F_000 3680
_exptl_crystal_preparation 'diffusion at low temperature'
_exptl_crystal_size_max 0.28
_exptl_crystal_size_mid 0.11
_exptl_crystal_size_min 0.064
_refine_diff_density_max 1.388
_refine_diff_density_min -0.906
_refine_diff_density_rms 0.113
_refine_ls_extinction_method none
_refine_ls_goodness_of_fit_ref 1.016
_refine_ls_hydrogen_treatment constr
_refine_ls_matrix_type full
_refine_ls_number_parameters 464
_refine_ls_number_reflns 9211
_refine_ls_number_restraints 0
_refine_ls_restrained_S_all 1.016
_refine_ls_R_factor_all 0.1897
_refine_ls_R_factor_gt 0.0992
_refine_ls_shift/su_max 0.001
_refine_ls_shift/su_mean 0.000
_refine_ls_structure_factor_coef Fsqd
_refine_ls_weighting_details 'w=1/[\s^2^(Fo^2^)+(0.0912P)^2^+77.1164P] where P=(Fo^2^+2Fc^2^)/3'
_refine_ls_weighting_scheme calc
_refine_ls_wR_factor_gt 0.2189
_refine_ls_wR_factor_ref 0.2644
_reflns_Friedel_coverage 0.000
_reflns_number_gt 4594
_reflns_number_total 9211
_reflns_threshold_expression 'I > 2\s(I)'
_cod_data_source_file d2dt03251a2.cif
_cod_data_source_block fvpxxx
_cod_database_code 7711725
_shelx_shelxl_version_number 2014/7
_chemical_oxdiff_formula 'C39 H31 F5 O2 P2 Pd S'
_chemical_oxdiff_usercomment Colurless
_shelx_space_group_comment
;
The symmetry employed for this shelxl refinement is uniquely defined
by the following loop, which should always be used as a source of
symmetry information in preference to the above space-group names.
They are only intended as comments.
;
_shelx_estimated_absorpt_t_max 0.950
_shelx_estimated_absorpt_t_min 0.805
_reflns_odcompleteness_completeness 99.62
_reflns_odcompleteness_iscentric 1
_reflns_odcompleteness_theta 26.32
_olex2_refinement_description
;
1. Fixed Uiso
 At 1.2 times of:
  All C(H) groups, All C(H,H) groups
 At 1.5 times of:
  All C(H,H,H) groups
2.a Secondary CH2 refined with riding coordinates:
 C15(H15A,H15B), C14(H14A,H14B), C40(H40A,H40B)
2.b Aromatic/amide H refined with riding coordinates:
 C23(H23), C6(H6), C4(H4), C21(H21), C7(H7), C25(H25), C17(H17), C35(H35),
 C24(H24), C3(H3), C29(H29), C19(H19), C18(H18), C26(H26), C27(H27), C20(H20),
 C31(H31), C30(H30), C33(H33), C36(H36), C32(H32), C39(H39), C37(H37), C38(H38)
2.c Idealised Me refined as rotating group:
 C1(H1A,H1B,H1C)
;
_olex2_submission_special_instructions 'No special instructions were received'
_oxdiff_exptl_absorpt_empirical_details
;
Empirical correction (ABSPACK) includes:
- Absorption correction using spherical harmonics
- Frame scaling
;
_oxdiff_exptl_absorpt_empirical_full_max 1.468
_oxdiff_exptl_absorpt_empirical_full_min 0.771

loop_
_space_group_symop_operation_xyz
'x, y, z'
'-x, y, -z+1/2'
'x+1/2, y+1/2, z'
'-x+1/2, y+1/2, -z+1/2'
'-x, -y, -z'
'x, -y, z-1/2'
'-x+1/2, -y+1/2, -z'
'x+1/2, -y+1/2, z-1/2'

loop_
_atom_site_label
_atom_site_type_symbol
_atom_site_fract_x
_atom_site_fract_y
_atom_site_fract_z
_atom_site_U_iso_or_equiv
_atom_site_adp_type
_atom_site_occupancy
_atom_site_site_symmetry_order
_atom_site_calc_flag
_atom_site_refinement_flags_posn
_atom_site_refinement_flags_adp
_atom_site_refinement_flags_occupancy
_atom_site_disorder_assembly
_atom_site_disorder_group
Pd1 Pd 0.66200(3) 0.73467(6) 0.64372(2) 0.0514(3) Uani 1 1 d . . . . .
P1 P 0.72542(10) 0.6833(2) 0.70351(7) 0.0530(6) Uani 1 1 d . . . . .
S1 S 0.66360(10) 0.9402(2) 0.65941(8) 0.0596(6) Uani 1 1 d . . . . .
P2 P 0.65916(11) 0.5333(2) 0.63077(7) 0.0569(6) Uani 1 1 d . . . . .
F5 F 0.5218(3) 0.7223(6) 0.63879(17) 0.0777(16) Uani 1 1 d . . . . .
F1 F 0.6665(3) 0.8175(7) 0.54388(18) 0.097(2) Uani 1 1 d . . . . .
F4 F 0.4367(3) 0.7778(7) 0.5771(2) 0.100(2) Uani 1 1 d . . . . .
O1 O 0.6832(3) 0.9610(7) 0.7042(2) 0.086(2) Uani 1 1 d . . . . .
F3 F 0.4651(3) 0.8570(8) 0.4994(2) 0.119(3) Uani 1 1 d . . . . .
F2 F 0.5807(3) 0.8741(9) 0.4836(2) 0.133(3) Uani 1 1 d . . . . .
O2 O 0.6952(3) 1.0070(7) 0.6283(3) 0.083(2) Uani 1 1 d . . . . .
C8 C 0.5984(4) 0.7658(8) 0.5940(3) 0.053(2) Uani 1 1 d . . . . .
C13 C 0.5388(4) 0.7563(9) 0.6003(3) 0.058(2) Uani 1 1 d . . . . .
C16 C 0.7996(4) 0.7467(9) 0.7137(3) 0.054(2) Uani 1 1 d . . . . .
C9 C 0.6101(4) 0.8038(11) 0.5537(3) 0.070(3) Uani 1 1 d . . . . .
C22 C 0.6856(4) 0.6997(9) 0.7517(3) 0.058(2) Uani 1 1 d . . . . .
C34 C 0.5874(6) 0.4676(10) 0.6115(4) 0.082(3) Uani 1 1 d . . . . .
C23 C 0.7139(4) 0.6946(10) 0.7922(3) 0.067(3) Uani 1 1 d . . . . .
H23 H 0.7546 0.6803 0.7961 0.080 Uiso 1 1 calc R . . . .
C5 C 0.5884(4) 0.9955(9) 0.6532(3) 0.059(2) Uani 1 1 d . . . . .
C15 C 0.7382(5) 0.5207(9) 0.7013(3) 0.068(3) Uani 1 1 d . . . . .
H15A H 0.7707 0.5041 0.6837 0.082 Uiso 1 1 calc R . . . .
H15B H 0.7490 0.4903 0.7301 0.082 Uiso 1 1 calc R . . . .
C6 C 0.5650(5) 1.0466(10) 0.6168(3) 0.074(3) Uani 1 1 d . . . . .
H6 H 0.5893 1.0599 0.5946 0.089 Uiso 1 1 calc R . . . .
C4 C 0.5520(5) 0.9792(9) 0.6862(3) 0.069(3) Uani 1 1 d . . . . .
H4 H 0.5674 0.9468 0.7123 0.082 Uiso 1 1 calc R . . . .
C11 C 0.5084(5) 0.8264(12) 0.5300(3) 0.084(4) Uani 1 1 d . . . . .
C21 C 0.8130(5) 0.8538(10) 0.6938(4) 0.075(3) Uani 1 1 d . . . . .
H21 H 0.7839 0.8921 0.6758 0.090 Uiso 1 1 calc R . . . .
C7 C 0.5073(6) 1.0792(12) 0.6111(4) 0.093(4) Uani 1 1 d . . . . .
H7 H 0.4927 1.1148 0.5853 0.111 Uiso 1 1 calc R . . . .
C2 C 0.4691(5) 1.0603(11) 0.6436(4) 0.081(3) Uani 1 1 d . . . . .
C12 C 0.4941(4) 0.7847(10) 0.5688(3) 0.066(3) Uani 1 1 d . . . . .
C10 C 0.5651(5) 0.8338(12) 0.5222(3) 0.080(3) Uani 1 1 d . . . . .
C14 C 0.6833(5) 0.4597(9) 0.6827(3) 0.069(3) Uani 1 1 d . . . . .
H14A H 0.6523 0.4661 0.7023 0.083 Uiso 1 1 calc R . . . .
H14B H 0.6913 0.3752 0.6781 0.083 Uiso 1 1 calc R . . . .
C25 C 0.6216(6) 0.7318(11) 0.8229(4) 0.087(4) Uani 1 1 d . . . . .
H25 H 0.6002 0.7433 0.8468 0.104 Uiso 1 1 calc R . . . .
C17 C 0.8430(5) 0.6965(10) 0.7408(3) 0.070(3) Uani 1 1 d . . . . .
H17 H 0.8348 0.6261 0.7553 0.084 Uiso 1 1 calc R . . . .
C35 C 0.5722(7) 0.4580(12) 0.5681(5) 0.112(5) Uani 1 1 d . . . . .
H35 H 0.5998 0.4785 0.5488 0.135 Uiso 1 1 calc R . . . .
Cl1 Cl 0.3468(6) 0.5622(12) 0.5522(4) 0.340(6) Uiso 1 1 d . . . . .
C28 C 0.7097(6) 0.4783(13) 0.5945(3) 0.090(4) Uani 1 1 d . . . . .
C24 C 0.6804(6) 0.7113(11) 0.8280(3) 0.087(4) Uani 1 1 d . . . . .
H24 H 0.6995 0.7082 0.8556 0.105 Uiso 1 1 calc R . . . .
C3 C 0.4924(5) 1.0110(10) 0.6805(4) 0.074(3) Uani 1 1 d . . . . .
H3 H 0.4682 0.9979 0.7027 0.089 Uiso 1 1 calc R . . . .
C29 C 0.7449(6) 0.5577(17) 0.5749(4) 0.112(5) Uani 1 1 d . . . . .
H29 H 0.7416 0.6398 0.5799 0.135 Uiso 1 1 calc R . . . .
C19 C 0.9124(5) 0.8521(12) 0.7270(4) 0.090(4) Uani 1 1 d . . . . .
H19 H 0.9503 0.8855 0.7313 0.109 Uiso 1 1 calc R . . . .
C18 C 0.8986(5) 0.7468(11) 0.7474(4) 0.080(3) Uani 1 1 d . . . . .
H18 H 0.9274 0.7095 0.7660 0.096 Uiso 1 1 calc R . . . .
C26 C 0.5945(6) 0.7353(12) 0.7833(4) 0.098(4) Uani 1 1 d . . . . .
H26 H 0.5536 0.7481 0.7801 0.117 Uiso 1 1 calc R . . . .
C27 C 0.6242(5) 0.7207(11) 0.7474(3) 0.079(3) Uani 1 1 d . . . . .
H27 H 0.6039 0.7247 0.7202 0.094 Uiso 1 1 calc R . . . .
C20 C 0.8698(5) 0.9052(12) 0.7006(4) 0.094(4) Uani 1 1 d . . . . .
H20 H 0.8782 0.9765 0.6867 0.113 Uiso 1 1 calc R . . . .
Cl2 Cl 0.3194(7) 0.3239(17) 0.5531(5) 0.425(8) Uiso 1 1 d . . . . .
C31 C 0.7941(13) 0.397(3) 0.5406(8) 0.200(16) Uani 1 1 d . . . . .
H31 H 0.8247 0.3687 0.5251 0.240 Uiso 1 1 calc R . . . .
C30 C 0.7875(8) 0.513(3) 0.5462(6) 0.178(11) Uani 1 1 d . . . . .
H30 H 0.8101 0.5671 0.5317 0.214 Uiso 1 1 calc R . . . .
C33 C 0.7145(7) 0.3540(14) 0.5873(4) 0.117(5) Uani 1 1 d . . . . .
H33 H 0.6913 0.3013 0.6019 0.141 Uiso 1 1 calc R . . . .
C36 C 0.5167(10) 0.4183(18) 0.5528(7) 0.155(9) Uani 1 1 d . . . . .
H36 H 0.5054 0.4186 0.5234 0.186 Uiso 1 1 calc R . . . .
C1 C 0.4031(5) 1.0903(16) 0.6376(5) 0.128(6) Uani 1 1 d . . . . .
H1A H 0.3947 1.1321 0.6108 0.192 Uiso 1 1 calc GR . . . .
H1B H 0.3927 1.1403 0.6609 0.192 Uiso 1 1 calc GR . . . .
H1C H 0.3804 1.0174 0.6373 0.192 Uiso 1 1 calc GR . . . .
C32 C 0.7526(14) 0.309(3) 0.5591(7) 0.199(14) Uani 1 1 d . . . . .
H32 H 0.7526 0.2276 0.5519 0.239 Uiso 1 1 calc R . . . .
C39 C 0.5463(7) 0.4366(15) 0.6393(5) 0.123(5) Uani 1 1 d . . . . .
H39 H 0.5549 0.4461 0.6689 0.147 Uiso 1 1 calc R . . . .
C37 C 0.4807(10) 0.3806(19) 0.5796(9) 0.159(9) Uani 1 1 d . . . . .
H37 H 0.4451 0.3448 0.5691 0.191 Uiso 1 1 calc R . . . .
C38 C 0.4933(8) 0.3920(18) 0.6236(8) 0.160(8) Uani 1 1 d . . . . .
H38 H 0.4653 0.3690 0.6423 0.192 Uiso 1 1 calc R . . . .
C40 C 0.2884(15) 0.460(3) 0.5669(11) 0.277(15) Uiso 1 1 d . . . . .
H40A H 0.2827 0.4639 0.5974 0.333 Uiso 1 1 calc R . . . .
H40B H 0.2508 0.4750 0.5502 0.333 Uiso 1 1 calc R . . . .

loop_
_atom_site_aniso_label
_atom_site_aniso_U_11
_atom_site_aniso_U_22
_atom_site_aniso_U_33
_atom_site_aniso_U_23
_atom_site_aniso_U_13
_atom_site_aniso_U_12
Pd1 0.0503(4) 0.0642(5) 0.0392(4) -0.0007(3) -0.0001(3) 0.0104(4)
P1 0.0505(13) 0.0672(16) 0.0406(12) -0.0031(11) 0.0008(10) 0.0116(12)
S1 0.0504(13) 0.0684(16) 0.0586(14) -0.0038(12) -0.0035(11) 0.0110(12)
P2 0.0588(14) 0.0676(16) 0.0435(13) -0.0045(11) 0.0000(11) 0.0113(12)
F5 0.075(4) 0.105(5) 0.055(3) 0.009(3) 0.013(3) 0.007(3)
F1 0.067(4) 0.167(7) 0.060(4) 0.029(4) 0.017(3) 0.017(4)
F4 0.059(4) 0.146(6) 0.094(5) 0.001(4) 0.002(3) 0.004(4)
O1 0.079(5) 0.095(6) 0.078(5) -0.026(4) -0.031(4) 0.030(4)
F3 0.091(5) 0.191(8) 0.071(4) 0.012(5) -0.024(4) 0.035(5)
F2 0.120(6) 0.230(10) 0.049(4) 0.043(5) 0.009(4) 0.033(6)
O2 0.054(4) 0.086(5) 0.110(6) 0.011(4) 0.015(4) 0.001(4)
C8 0.046(5) 0.066(6) 0.048(5) -0.008(4) 0.003(4) 0.005(4)
C13 0.061(5) 0.069(6) 0.043(5) 0.001(4) -0.004(4) 0.010(5)
C16 0.044(4) 0.069(6) 0.048(5) -0.006(5) 0.004(4) 0.001(4)
C9 0.058(6) 0.116(9) 0.038(5) 0.005(5) 0.005(4) 0.018(6)
C22 0.064(6) 0.066(6) 0.045(5) -0.007(4) 0.007(4) 0.013(5)
C34 0.096(9) 0.066(7) 0.081(8) -0.008(6) -0.015(7) 0.018(6)
C23 0.060(6) 0.091(8) 0.049(5) -0.011(5) 0.000(5) -0.007(5)
C5 0.060(6) 0.065(6) 0.049(5) -0.007(5) -0.003(4) 0.002(5)
C15 0.075(7) 0.075(7) 0.052(6) 0.000(5) -0.006(5) 0.029(6)
C6 0.074(7) 0.092(8) 0.056(6) 0.006(6) 0.004(5) 0.020(6)
C4 0.071(7) 0.075(7) 0.058(6) 0.006(5) 0.001(5) 0.015(6)
C11 0.074(7) 0.131(11) 0.043(6) 0.001(6) -0.016(5) 0.017(7)
C21 0.059(6) 0.085(8) 0.080(7) 0.012(6) 0.007(5) 0.011(6)
C7 0.101(9) 0.111(10) 0.063(7) 0.005(7) -0.017(7) 0.038(8)
C2 0.061(6) 0.098(9) 0.083(8) -0.016(7) -0.005(6) 0.029(6)
C12 0.045(5) 0.081(7) 0.072(7) -0.013(6) 0.005(5) 0.005(5)
C10 0.076(7) 0.123(10) 0.043(6) 0.022(6) 0.008(5) 0.019(7)
C14 0.091(8) 0.067(7) 0.049(5) 0.001(5) 0.005(5) 0.017(6)
C25 0.094(9) 0.105(10) 0.066(7) -0.018(7) 0.033(6) 0.005(8)
C17 0.065(6) 0.084(7) 0.061(6) 0.008(5) 0.004(5) 0.011(6)
C35 0.127(11) 0.105(10) 0.095(10) 0.016(8) -0.049(9) -0.039(9)
C28 0.103(9) 0.118(11) 0.050(6) -0.010(7) -0.002(6) 0.049(9)
C24 0.116(10) 0.100(9) 0.046(6) -0.013(6) 0.014(6) -0.024(8)
C3 0.069(7) 0.086(8) 0.068(7) -0.005(6) 0.014(5) 0.017(6)
C29 0.094(10) 0.169(15) 0.076(9) -0.004(9) 0.018(7) 0.028(10)
C19 0.056(6) 0.083(9) 0.130(11) 0.013(8) -0.001(7) 0.000(6)
C18 0.060(6) 0.093(9) 0.084(8) -0.001(7) -0.012(5) 0.008(6)
C26 0.082(8) 0.121(11) 0.094(10) 0.012(8) 0.035(7) 0.031(8)
C27 0.067(6) 0.110(9) 0.060(6) 0.010(6) 0.008(5) 0.027(6)
C20 0.066(7) 0.081(8) 0.136(11) 0.023(8) 0.010(7) 0.008(6)
C31 0.18(2) 0.30(5) 0.119(19) -0.06(2) -0.006(15) 0.13(3)
C30 0.105(13) 0.34(4) 0.094(12) 0.006(18) 0.028(10) 0.073(19)
C33 0.157(14) 0.128(12) 0.065(8) -0.021(8) -0.002(8) 0.071(11)
C36 0.18(2) 0.124(15) 0.140(17) 0.007(13) -0.090(16) -0.025(14)
C1 0.061(7) 0.189(17) 0.131(12) -0.037(11) -0.017(7) 0.034(9)
C32 0.26(3) 0.22(3) 0.105(17) -0.070(17) -0.049(18) 0.14(3)
C39 0.105(11) 0.150(15) 0.112(12) -0.015(10) 0.002(9) -0.036(11)
C37 0.139(18) 0.124(16) 0.20(3) 0.002(16) -0.063(17) -0.041(13)
C38 0.111(14) 0.153(17) 0.22(2) -0.040(16) 0.021(14) -0.054(12)

loop_
_atom_type_symbol
_atom_type_description
_atom_type_scat_dispersion_real
_atom_type_scat_dispersion_imag
_atom_type_scat_source
C C 0.0033 0.0016 'International Tables Vol C Tables 4.2.6.8 and 6.1.1.4'
H H 0.0000 0.0000 'International Tables Vol C Tables 4.2.6.8 and 6.1.1.4'
Cl Cl 0.1484 0.1585 'International Tables Vol C Tables 4.2.6.8 and 6.1.1.4'
F F 0.0171 0.0103 'International Tables Vol C Tables 4.2.6.8 and 6.1.1.4'
O O 0.0106 0.0060 'International Tables Vol C Tables 4.2.6.8 and 6.1.1.4'
P P 0.1023 0.0942 'International Tables Vol C Tables 4.2.6.8 and 6.1.1.4'
Pd Pd -0.9988 1.0072 'International Tables Vol C Tables 4.2.6.8 and 6.1.1.4'
S S 0.1246 0.1234 'International Tables Vol C Tables 4.2.6.8 and 6.1.1.4'

loop_
_exptl_crystal_face_index_h
_exptl_crystal_face_index_k
_exptl_crystal_face_index_l
_exptl_crystal_face_perp_dist
3 0 -5 0.0328
-3 0 5 0.0328
1 -5 0 0.1360
-1 5 0 0.1360
-5 0 -1 0.0591
5 0 1 0.0049

loop_
_geom_angle_atom_site_label_1
_geom_angle_atom_site_label_2
_geom_angle_atom_site_label_3
_geom_angle
_geom_angle_site_symmetry_1
_geom_angle_site_symmetry_3
_geom_angle_publ_flag
P1 Pd1 S1 94.32(9) . . ?
P2 Pd1 P1 84.62(9) . . ?
P2 Pd1 S1 177.94(10) . . ?
C8 Pd1 P1 172.8(3) . . ?
C8 Pd1 S1 89.4(3) . . ?
C8 Pd1 P2 91.5(3) . . ?
C16 P1 Pd1 122.7(3) . . ?
C16 P1 C22 109.2(4) . . ?
C16 P1 C15 104.1(5) . . ?
C22 P1 Pd1 108.8(3) . . ?
C22 P1 C15 102.7(5) . . ?
C15 P1 Pd1 107.5(3) . . ?
O1 S1 Pd1 110.9(3) . . ?
O1 S1 O2 115.7(5) . . ?
O1 S1 C5 104.9(4) . . ?
O2 S1 Pd1 111.1(3) . . ?
O2 S1 C5 105.3(4) . . ?
C5 S1 Pd1 108.3(3) . . ?
C34 P2 Pd1 117.5(4) . . ?
C34 P2 C14 107.3(6) . . ?
C14 P2 Pd1 106.2(3) . . ?
C28 P2 Pd1 116.1(6) . . ?
C28 P2 C34 104.6(6) . . ?
C28 P2 C14 104.2(5) . . ?
C13 C8 Pd1 120.5(7) . . ?
C9 C8 Pd1 124.5(7) . . ?
C9 C8 C13 114.9(8) . . ?
F5 C13 C8 120.3(8) . . ?
F5 C13 C12 116.9(9) . . ?
C8 C13 C12 122.7(9) . . ?
C21 C16 P1 119.1(7) . . ?
C17 C16 P1 123.6(8) . . ?
C17 C16 C21 117.2(9) . . ?
F1 C9 C8 120.3(8) . . ?
F1 C9 C10 117.4(9) . . ?
C8 C9 C10 122.3(9) . . ?
C23 C22 P1 122.2(8) . . ?
C23 C22 C27 118.5(9) . . ?
C27 C22 P1 119.3(7) . . ?
C35 C34 P2 119.6(11) . . ?
C39 C34 P2 121.5(10) . . ?
C39 C34 C35 118.7(13) . . ?
C22 C23 H23 120.5 . . ?
C22 C23 C24 119.0(10) . . ?
C24 C23 H23 120.5 . . ?
C6 C5 S1 122.5(8) . . ?
C6 C5 C4 118.0(9) . . ?
C4 C5 S1 119.4(7) . . ?
P1 C15 H15A 109.7 . . ?
P1 C15 H15B 109.7 . . ?
H15A C15 H15B 108.2 . . ?
C14 C15 P1 109.7(7) . . ?
C14 C15 H15A 109.7 . . ?
C14 C15 H15B 109.7 . . ?
C5 C6 H6 118.9 . . ?
C5 C6 C7 122.2(11) . . ?
C7 C6 H6 118.9 . . ?
C5 C4 H4 119.9 . . ?
C5 C4 C3 120.3(9) . . ?
C3 C4 H4 119.9 . . ?
F3 C11 C12 120.2(11) . . ?
C10 C11 F3 120.4(10) . . ?
C10 C11 C12 119.4(9) . . ?
C16 C21 H21 119.6 . . ?
C16 C21 C20 120.9(10) . . ?
C20 C21 H21 119.6 . . ?
C6 C7 H7 119.6 . . ?
C6 C7 C2 120.8(10) . . ?
C2 C7 H7 119.6 . . ?
C7 C2 C1 122.3(11) . . ?
C3 C2 C7 117.4(10) . . ?
C3 C2 C1 120.3(12) . . ?
F4 C12 C13 120.3(10) . . ?
F4 C12 C11 119.7(9) . . ?
C11 C12 C13 119.8(9) . . ?
F2 C10 C9 118.4(10) . . ?
C11 C10 F2 120.7(9) . . ?
C11 C10 C9 120.8(10) . . ?
P2 C14 H14A 110.1 . . ?
P2 C14 H14B 110.1 . . ?
C15 C14 P2 108.2(7) . . ?
C15 C14 H14A 110.1 . . ?
C15 C14 H14B 110.1 . . ?
H14A C14 H14B 108.4 . . ?
C24 C25 H25 120.5 . . ?
C26 C25 H25 120.5 . . ?
C26 C25 C24 119.1(11) . . ?
C16 C17 H17 119.1 . . ?
C16 C17 C18 121.8(11) . . ?
C18 C17 H17 119.1 . . ?
C34 C35 H35 119.6 . . ?
C34 C35 C36 120.7(17) . . ?
C36 C35 H35 119.6 . . ?
C29 C28 P2 119.3(11) . . ?
C29 C28 C33 120.7(13) . . ?
C33 C28 P2 120.0(13) . . ?
C23 C24 H24 119.3 . . ?
C25 C24 C23 121.3(11) . . ?
C25 C24 H24 119.3 . . ?
C4 C3 H3 119.3 . . ?
C2 C3 C4 121.3(10) . . ?
C2 C3 H3 119.3 . . ?
C28 C29 H29 120.2 . . ?
C28 C29 C30 119.5(19) . . ?
C30 C29 H29 120.2 . . ?
C18 C19 H19 120.8 . . ?
C20 C19 H19 120.8 . . ?
C20 C19 C18 118.4(11) . . ?
C17 C18 C19 121.0(10) . . ?
C17 C18 H18 119.5 . . ?
C19 C18 H18 119.5 . . ?
C25 C26 H26 118.7 . . ?
C25 C26 C27 122.5(12) . . ?
C27 C26 H26 118.7 . . ?
C22 C27 H27 120.2 . . ?
C26 C27 C22 119.5(10) . . ?
C26 C27 H27 120.2 . . ?
C21 C20 H20 119.7 . . ?
C19 C20 C21 120.6(12) . . ?
C19 C20 H20 119.7 . . ?
C30 C31 H31 119.8 . . ?
C30 C31 C32 120(3) . . ?
C32 C31 H31 119.8 . . ?
C29 C30 H30 119.8 . . ?
C31 C30 C29 120(3) . . ?
C31 C30 H30 119.8 . . ?
C28 C33 H33 119.2 . . ?
C32 C33 C28 122(2) . . ?
C32 C33 H33 119.2 . . ?
C35 C36 H36 120.4 . . ?
C37 C36 C35 119.2(19) . . ?
C37 C36 H36 120.4 . . ?
C2 C1 H1A 109.5 . . ?
C2 C1 H1B 109.5 . . ?
C2 C1 H1C 109.5 . . ?
H1A C1 H1B 109.5 . . ?
H1A C1 H1C 109.5 . . ?
H1B C1 H1C 109.5 . . ?
C31 C32 H32 121.6 . . ?
C33 C32 C31 117(3) . . ?
C33 C32 H32 121.6 . . ?
C34 C39 H39 120.3 . . ?
C38 C39 C34 119.5(17) . . ?
C38 C39 H39 120.3 . . ?
C36 C37 H37 119.1 . . ?
C36 C37 C38 122(2) . . ?
C38 C37 H37 119.1 . . ?
C39 C38 C37 120(2) . . ?
C39 C38 H38 120.2 . . ?
C37 C38 H38 120.2 . . ?
Cl1 C40 H40A 111.9 . . ?
Cl1 C40 H40B 111.9 . . ?
Cl2 C40 Cl1 99.6(19) . . ?
Cl2 C40 H40A 111.9 . . ?
Cl2 C40 H40B 111.9 . . ?
H40A C40 H40B 109.6 . . ?

loop_
_geom_bond_atom_site_label_1
_geom_bond_atom_site_label_2
_geom_bond_distance
_geom_bond_site_symmetry_2
_geom_bond_publ_flag
Pd1 P1 2.322(2) . ?
Pd1 S1 2.338(3) . ?
Pd1 P2 2.277(3) . ?
Pd1 C8 2.050(8) . ?
P1 C16 1.818(9) . ?
P1 C22 1.823(9) . ?
P1 C15 1.834(10) . ?
S1 O1 1.445(7) . ?
S1 O2 1.455(8) . ?
S1 C5 1.800(10) . ?
P2 C34 1.831(13) . ?
P2 C14 1.853(9) . ?
P2 C28 1.781(12) . ?
F5 C13 1.343(10) . ?
F1 C9 1.342(11) . ?
F4 C12 1.344(11) . ?
F3 C11 1.349(11) . ?
F2 C10 1.355(12) . ?
C8 C13 1.381(12) . ?
C8 C9 1.371(13) . ?
C13 C12 1.383(13) . ?
C16 C21 1.388(14) . ?
C16 C17 1.358(13) . ?
C9 C10 1.392(13) . ?
C22 C23 1.365(12) . ?
C22 C27 1.400(13) . ?
C34 C35 1.371(16) . ?
C34 C39 1.365(18) . ?
C23 H23 0.9300 . ?
C23 C24 1.410(14) . ?
C5 C6 1.337(13) . ?
C5 C4 1.380(13) . ?
C15 H15A 0.9700 . ?
C15 H15B 0.9700 . ?
C15 C14 1.486(14) . ?
C6 H6 0.9300 . ?
C6 C7 1.350(15) . ?
C4 H4 0.9300 . ?
C4 C3 1.386(13) . ?
C11 C12 1.357(15) . ?
C11 C10 1.327(15) . ?
C21 H21 0.9300 . ?
C21 C20 1.404(15) . ?
C7 H7 0.9300 . ?
C7 C2 1.400(17) . ?
C2 C3 1.340(15) . ?
C2 C1 1.521(14) . ?
C14 H14A 0.9700 . ?
C14 H14B 0.9700 . ?
C25 H25 0.9300 . ?
C25 C24 1.342(17) . ?
C25 C26 1.331(17) . ?
C17 H17 0.9300 . ?
C17 C18 1.374(15) . ?
C35 H35 0.9300 . ?
C35 C36 1.37(2) . ?
Cl1 C40 1.83(3) . ?
C28 C29 1.365(19) . ?
C28 C33 1.407(19) . ?
C24 H24 0.9300 . ?
C3 H3 0.9300 . ?
C29 H29 0.9300 . ?
C29 C30 1.45(2) . ?
C19 H19 0.9300 . ?
C19 C18 1.381(16) . ?
C19 C20 1.347(16) . ?
C18 H18 0.9300 . ?
C26 H26 0.9300 . ?
C26 C27 1.363(15) . ?
C27 H27 0.9300 . ?
C20 H20 0.9300 . ?
Cl2 C40 1.73(3) . ?
C31 H31 0.9300 . ?
C31 C30 1.32(4) . ?
C31 C32 1.50(4) . ?
C30 H30 0.9300 . ?
C33 H33 0.9300 . ?
C33 C32 1.37(3) . ?
C36 H36 0.9300 . ?
C36 C37 1.29(3) . ?
C1 H1A 0.9600 . ?
C1 H1B 0.9600 . ?
C1 H1C 0.9600 . ?
C32 H32 0.9300 . ?
C39 H39 0.9300 . ?
C39 C38 1.35(2) . ?
C37 H37 0.9300 . ?
C37 C38 1.38(3) . ?
C38 H38 0.9300 . ?
C40 H40A 0.9700 . ?
C40 H40B 0.9700 . ?

loop_
_exptl_oxdiff_crystal_face_indexfrac_h
_exptl_oxdiff_crystal_face_indexfrac_k
_exptl_oxdiff_crystal_face_indexfrac_l
_exptl_oxdiff_crystal_face_x
_exptl_oxdiff_crystal_face_y
_exptl_oxdiff_crystal_face_z
3.0000 0.0000 -5.0000 -0.0181 -0.1408 0.0067
-3.0000 -0.0000 5.0000 0.0181 0.1408 -0.0067
1.0000 -5.0000 0.0000 -0.0109 -0.0027 0.3200
-1.0000 5.0000 -0.0000 0.0109 0.0027 -0.3200
-5.0000 0.0000 -1.0000 -0.1298 0.0938 -0.0193
5.0000 -0.0000 1.0000 0.1298 -0.0938 0.0193
